data_2227455
loop_
_publ_author_name
'Sirat, Hasnah Mohd'
'Jani, Nor Akmalazura'
'Hazni, Hazrina'
'Awang, Khalijah'
'Ng, Seik Weng'

_publ_section_title
;
 Flavokavain B from the rhizome of <i>Alpinia mutica</i> Roxb
;
_journal_coeditor_code FL2321
_journal_issue 11
_journal_name_full 'Acta Crystallographica Section E'
_journal_page_first o2866
_journal_paper_doi 10.1107/S1600536810041395
_journal_volume 66
_journal_year 2010
_chemical_formula_iupac 'C17 H16 O4'
_chemical_formula_moiety 'C17 H16 O4'
_chemical_formula_sum 'C17 H16 O4'
_chemical_formula_weight 284.30
_chemical_name_systematic
;
(<i>E</i>)-1-(2-Hydroxy-4,6-dimethoxyphenyl)-3-phenylprop-2-en-1-one
;
_space_group_IT_number 19
_symmetry_cell_setting orthorhombic
_symmetry_space_group_name_Hall 'P 2ac 2ab'
_symmetry_space_group_name_H-M 'P 21 21 21'
_atom_sites_solution_hydrogens geom
_atom_sites_solution_primary direct
_atom_sites_solution_secondary difmap
_audit_creation_method SHELXL-97
_cell_angle_alpha 90.00
_cell_angle_beta 90.00
_cell_angle_gamma 90.00
_cell_formula_units_Z 4
_cell_length_a 4.9668(10)
_cell_length_b 12.305(3)
_cell_length_c 22.552(5)
_cell_measurement_reflns_used 1135
_cell_measurement_temperature 100(2)
_cell_measurement_theta_max 21.7
_cell_measurement_theta_min 3.2
_cell_volume 1378.3(5)
_computing_cell_refinement 'SAINT (Bruker, 2009)'
_computing_data_collection 'APEX2 (Bruker, 2009)'
_computing_data_reduction 'SAINT (Bruker, 2009)'
_computing_molecular_graphics 'X-Seed (Barbour, 2001)'
_computing_publication_material 'publCIF (Westrip, 2010)'
_computing_structure_refinement 'SHELXL-97 (Sheldrick, 2008)'
_computing_structure_solution 'SHELXS-97 (Sheldrick, 2008)'
_diffrn_ambient_temperature 100(2)
_diffrn_measured_fraction_theta_full 1.000
_diffrn_measured_fraction_theta_max 1.000
_diffrn_measurement_device_type 'Bruker SMART APEX diffractometer'
_diffrn_measurement_method '\w scans'
_diffrn_radiation_monochromator graphite
_diffrn_radiation_source 'fine-focus sealed tube'
_diffrn_radiation_type MoK\a
_diffrn_radiation_wavelength 0.71073
_diffrn_reflns_av_R_equivalents 0.0886
_diffrn_reflns_av_sigmaI/netI 0.0530
_diffrn_reflns_limit_h_max 5
_diffrn_reflns_limit_h_min -5
_diffrn_reflns_limit_k_max 14
_diffrn_reflns_limit_k_min -14
_diffrn_reflns_limit_l_max 25
_diffrn_reflns_limit_l_min -26
_diffrn_reflns_number 10723
_diffrn_reflns_theta_full 24.98
_diffrn_reflns_theta_max 24.98
_diffrn_reflns_theta_min 1.81
_diffrn_standards_decay_% 0
_diffrn_standards_interval_count 0
_diffrn_standards_interval_time 0
_diffrn_standards_number 0
_exptl_absorpt_coefficient_mu 0.097
_exptl_absorpt_correction_type none
_exptl_crystal_colour 'Faint yellow'
_exptl_crystal_density_diffrn 1.370
_exptl_crystal_density_method 'not measured'
_exptl_crystal_description Prism
_exptl_crystal_F_000 600
_exptl_crystal_size_max 0.40
_exptl_crystal_size_mid 0.10
_exptl_crystal_size_min 0.05
_refine_diff_density_max 0.202
_refine_diff_density_min -0.265
_refine_ls_extinction_coef 0.026(5)
_refine_ls_extinction_expression Fc^*^=kFc[1+0.001xFc^2^\l^3^/sin(2\q)]^-1/4^
_refine_ls_extinction_method SHELXL
_refine_ls_goodness_of_fit_ref 1.089
_refine_ls_hydrogen_treatment mixed
_refine_ls_matrix_type full
_refine_ls_number_parameters 197
_refine_ls_number_reflns 1449
_refine_ls_number_restraints 1
_refine_ls_restrained_S_all 1.089
_refine_ls_R_factor_all 0.0690
_refine_ls_R_factor_gt 0.0488
_refine_ls_shift/su_max 0.001
_refine_ls_shift/su_mean 0.001
_refine_ls_structure_factor_coef Fsqd
_refine_ls_weighting_details 'calc w=1/[\s^2^(Fo^2^)+(0.0736P)^2^+0.0210P] where P=(Fo^2^+2Fc^2^)/3'
_refine_ls_weighting_scheme calc
_refine_ls_wR_factor_gt 0.1163
_refine_ls_wR_factor_ref 0.1279
_reflns_number_gt 1162
_reflns_number_total 1449
_reflns_threshold_expression I>2\s(I)
_cod_data_source_file fl2321.cif
_cod_data_source_block I
_cod_database_code 2227455
_cod_database_fobs_code 2227455

loop_
_symmetry_equiv_pos_as_xyz
'x, y, z'
'-x+1/2, -y, z+1/2'
'-x, y+1/2, -z+1/2'
'x+1/2, -y+1/2, -z'

loop_
_atom_site_type_symbol
_atom_site_label
_atom_site_fract_x
_atom_site_fract_y
_atom_site_fract_z
_atom_site_U_iso_or_equiv
_atom_site_adp_type
_atom_site_calc_flag
_atom_site_refinement_flags
_atom_site_occupancy
_atom_site_disorder_assembly
_atom_site_disorder_group
O O1 0.5688(6) 0.96830(19) 0.22125(11) 0.0250(7) Uani d . 1 . .
O O2 0.3291(6) 0.9379(2) 0.12751(11) 0.0260(7) Uani d D 1 . .
H H2 0.440(7) 0.958(4) 0.1541(14) 0.048(15) Uiso d D 1 . .
O O3 -0.3912(5) 0.68445(19) 0.12028(10) 0.0245(7) Uani d . 1 . .
O O4 0.0995(6) 0.72577(18) 0.29718(11) 0.0272(7) Uani d . 1 . .
C C1 0.7327(8) 0.9257(3) 0.40417(17) 0.0228(9) Uani d . 1 . .
C C2 0.5796(9) 0.8616(3) 0.44201(16) 0.0283(10) Uani d . 1 . .
H H2A 0.4369 0.8191 0.4262 0.034 Uiso calc R 1 . .
C C3 0.6311(10) 0.8586(3) 0.50210(18) 0.0349(10) Uani d . 1 . .
H H3 0.5230 0.8150 0.5274 0.042 Uiso calc R 1 . .
C C4 0.8406(9) 0.9191(3) 0.52537(17) 0.0323(11) Uani d . 1 . .
H H4 0.8762 0.9177 0.5668 0.039 Uiso calc R 1 . .
C C5 0.9976(9) 0.9815(3) 0.48823(18) 0.0310(10) Uani d . 1 . .
H H5 1.1418 1.0229 0.5042 0.037 Uiso calc R 1 . .
C C6 0.9476(9) 0.9846(3) 0.42798(17) 0.0279(10) Uani d . 1 . .
H H6 1.0594 1.0267 0.4027 0.034 Uiso calc R 1 . .
C C7 0.6751(8) 0.9328(3) 0.34039(17) 0.0257(9) Uani d . 1 . .
H H7 0.7994 0.9723 0.3167 0.031 Uiso calc R 1 . .
C C8 0.4658(8) 0.8891(3) 0.31275(16) 0.0256(9) Uani d . 1 . .
H H8 0.3381 0.8493 0.3354 0.031 Uiso calc R 1 . .
C C9 0.4237(8) 0.8998(3) 0.24859(16) 0.0230(9) Uani d . 1 . .
C C10 0.2169(8) 0.8393(3) 0.21647(16) 0.0196(8) Uani d . 1 . .
C C11 0.1737(8) 0.8639(3) 0.15591(16) 0.0208(9) Uani d . 1 . .
C C12 -0.0285(8) 0.8174(3) 0.12220(16) 0.0230(9) Uani d . 1 . .
H H12 -0.0586 0.8392 0.0823 0.028 Uiso calc R 1 . .
C C13 -0.1857(8) 0.7377(3) 0.14850(16) 0.0213(9) Uani d . 1 . .
C C14 -0.1454(8) 0.7058(3) 0.20702(16) 0.0221(8) Uani d . 1 . .
H H14 -0.2544 0.6504 0.2238 0.027 Uiso calc R 1 . .
C C15 0.0513(8) 0.7543(3) 0.24038(15) 0.0211(9) Uani d . 1 . .
C C16 -0.0619(9) 0.6404(3) 0.32205(16) 0.0298(10) Uani d . 1 . .
H H16A -0.0115 0.6292 0.3636 0.045 Uiso calc R 1 . .
H H16B -0.0320 0.5731 0.2998 0.045 Uiso calc R 1 . .
H H16C -0.2525 0.6606 0.3197 0.045 Uiso calc R 1 . .
C C17 -0.4398(9) 0.7113(3) 0.05989(15) 0.0287(10) Uani d . 1 . .
H H17A -0.5907 0.6679 0.0449 0.043 Uiso calc R 1 . .
H H17B -0.2783 0.6957 0.0364 0.043 Uiso calc R 1 . .
H H17C -0.4839 0.7887 0.0567 0.043 Uiso calc R 1 . .

loop_
_atom_site_aniso_label
_atom_site_aniso_U_11
_atom_site_aniso_U_22
_atom_site_aniso_U_33
_atom_site_aniso_U_12
_atom_site_aniso_U_13
_atom_site_aniso_U_23
O1 0.0269(15) 0.0177(12) 0.0304(15) -0.0032(12) 0.0027(13) 0.0014(11)
O2 0.0313(17) 0.0199(13) 0.0266(16) -0.0038(13) 0.0000(14) 0.0034(12)
O3 0.0254(15) 0.0218(13) 0.0263(14) -0.0010(12) -0.0042(13) -0.0008(11)
O4 0.0393(17) 0.0180(12) 0.0243(14) -0.0075(13) -0.0017(13) 0.0058(11)
C1 0.026(2) 0.0154(19) 0.027(2) 0.0059(17) -0.0030(18) -0.0031(16)
C2 0.031(2) 0.0254(19) 0.028(2) -0.006(2) -0.002(2) -0.0019(17)
C3 0.038(3) 0.037(2) 0.030(2) -0.006(2) 0.001(2) 0.0001(19)
C4 0.044(3) 0.026(2) 0.027(2) 0.001(2) -0.006(2) 0.0006(17)
C5 0.035(3) 0.021(2) 0.037(2) -0.0020(19) -0.006(2) -0.0040(17)
C6 0.032(2) 0.0211(19) 0.031(2) -0.0026(19) -0.0017(19) 0.0021(17)
C7 0.028(2) 0.0173(18) 0.032(2) -0.0015(18) 0.005(2) 0.0007(17)
C8 0.030(2) 0.0205(19) 0.026(2) -0.0034(17) -0.0005(19) -0.0006(16)
C9 0.024(2) 0.0154(16) 0.029(2) 0.0021(17) 0.0054(19) -0.0024(16)
C10 0.022(2) 0.0140(17) 0.023(2) 0.0009(15) 0.0026(17) -0.0038(15)
C11 0.025(2) 0.0115(17) 0.025(2) 0.0016(16) 0.0052(18) 0.0015(15)
C12 0.030(2) 0.0202(19) 0.0191(19) 0.0022(17) -0.0020(18) -0.0002(15)
C13 0.024(2) 0.0159(17) 0.025(2) 0.0029(16) -0.0010(17) -0.0036(15)
C14 0.022(2) 0.0158(16) 0.029(2) 0.0009(16) 0.0002(18) 0.0005(15)
C15 0.030(2) 0.0139(16) 0.0197(18) 0.0015(16) 0.0000(18) -0.0011(14)
C16 0.043(3) 0.0207(18) 0.026(2) -0.0075(19) -0.002(2) 0.0089(16)
C17 0.036(3) 0.027(2) 0.024(2) -0.001(2) -0.001(2) -0.0043(16)

loop_
_atom_type_symbol
_atom_type_description
_atom_type_scat_dispersion_real
_atom_type_scat_dispersion_imag
_atom_type_scat_source
C C 0.0033 0.0000 'International Tables Vol C Tables 4.2.6.8 and 6.1.1.4'
H H 0.0000 0.0000 'International Tables Vol C Tables 4.2.6.8 and 6.1.1.4'
O O 0.0106 0.0000 'International Tables Vol C Tables 4.2.6.8 and 6.1.1.4'

loop_
_geom_angle_atom_site_label_1
_geom_angle_atom_site_label_2
_geom_angle_atom_site_label_3
_geom_angle_site_symmetry_1
_geom_angle_site_symmetry_3
_geom_angle
_geom_angle_publ_flag
C11 O2 H2 . . 103(3) ?
C13 O3 C17 . . 117.4(3) ?
C15 O4 C16 . . 117.5(3) ?
C2 C1 C6 . . 118.5(4) ?
C2 C1 C7 . . 121.9(4) ?
C6 C1 C7 . . 119.6(4) ?
C3 C2 C1 . . 121.1(4) ?
C3 C2 H2A . . 119.4 ?
C1 C2 H2A . . 119.4 ?
C2 C3 C4 . . 119.8(4) ?
C2 C3 H3 . . 120.1 ?
C4 C3 H3 . . 120.1 ?
C5 C4 C3 . . 119.7(4) ?
C5 C4 H4 . . 120.2 ?
C3 C4 H4 . . 120.2 ?
C4 C5 C6 . . 120.7(4) ?
C4 C5 H5 . . 119.6 ?
C6 C5 H5 . . 119.6 ?
C5 C6 C1 . . 120.1(4) ?
C5 C6 H6 . . 120.0 ?
C1 C6 H6 . . 120.0 ?
C8 C7 C1 . . 126.1(4) ?
C8 C7 H7 . . 117.0 ?
C1 C7 H7 . . 117.0 ?
C7 C8 C9 . . 122.6(4) ?
C7 C8 H8 . . 118.7 ?
C9 C8 H8 . . 118.7 ?
O1 C9 C10 . . 119.8(3) ?
O1 C9 C8 . . 117.2(4) ?
C10 C9 C8 . . 122.9(3) ?
C11 C10 C15 . . 115.5(3) ?
C11 C10 C9 . . 118.4(3) ?
C15 C10 C9 . . 126.0(3) ?
O2 C11 C12 . . 115.6(3) ?
O2 C11 C10 . . 120.9(4) ?
C12 C11 C10 . . 123.5(3) ?
C11 C12 C13 . . 117.8(3) ?
C11 C12 H12 . . 121.1 ?
C13 C12 H12 . . 121.1 ?
O3 C13 C12 . . 124.0(3) ?
O3 C13 C14 . . 114.4(3) ?
C12 C13 C14 . . 121.6(4) ?
C15 C14 C13 . . 120.0(4) ?
C15 C14 H14 . . 120.0 ?
C13 C14 H14 . . 120.0 ?
O4 C15 C14 . . 122.3(3) ?
O4 C15 C10 . . 116.4(3) ?
C14 C15 C10 . . 121.3(3) ?
O4 C16 H16A . . 109.5 ?
O4 C16 H16B . . 109.5 ?
H16A C16 H16B . . 109.5 ?
O4 C16 H16C . . 109.5 ?
H16A C16 H16C . . 109.5 ?
H16B C16 H16C . . 109.5 ?
O3 C17 H17A . . 109.5 ?
O3 C17 H17B . . 109.5 ?
H17A C17 H17B . . 109.5 ?
O3 C17 H17C . . 109.5 ?
H17A C17 H17C . . 109.5 ?
H17B C17 H17C . . 109.5 ?

loop_
_geom_bond_atom_site_label_1
_geom_bond_atom_site_label_2
_geom_bond_site_symmetry_2
_geom_bond_distance
_geom_bond_publ_flag
O1 C9 . 1.269(4) ?
O2 C11 . 1.354(4) ?
O2 H2 . 0.850(10) ?
O3 C13 . 1.370(5) ?
O3 C17 . 1.422(4) ?
O4 C15 . 1.349(4) ?
O4 C16 . 1.436(4) ?
C1 C2 . 1.389(5) ?
C1 C6 . 1.397(5) ?
C1 C7 . 1.469(5) ?
C2 C3 . 1.380(5) ?
C2 H2A . 0.9500 ?
C3 C4 . 1.383(6) ?
C3 H3 . 0.9500 ?
C4 C5 . 1.378(6) ?
C4 H4 . 0.9500 ?
C5 C6 . 1.382(5) ?
C5 H5 . 0.9500 ?
C6 H6 . 0.9500 ?
C7 C8 . 1.326(5) ?
C7 H7 . 0.9500 ?
C8 C9 . 1.468(5) ?
C8 H8 . 0.9500 ?
C9 C10 . 1.461(5) ?
C10 C11 . 1.415(5) ?
C10 C15 . 1.436(5) ?
C11 C12 . 1.384(5) ?
C12 C13 . 1.386(5) ?
C12 H12 . 0.9500 ?
C13 C14 . 1.391(5) ?
C14 C15 . 1.370(5) ?
C14 H14 . 0.9500 ?
C16 H16A . 0.9800 ?
C16 H16B . 0.9800 ?
C16 H16C . 0.9800 ?
C17 H17A . 0.9800 ?
C17 H17B . 0.9800 ?
C17 H17C . 0.9800 ?

loop_
_geom_hbond_atom_site_label_D
_geom_hbond_atom_site_label_H
_geom_hbond_atom_site_label_A
_geom_hbond_site_symmetry_A
_geom_hbond_distance_DH
_geom_hbond_distance_HA
_geom_hbond_distance_DA
_geom_hbond_angle_DHA
_geom_hbond_publ_flag
O2 H2 O1 . 0.850(10) 1.65(2) 2.455(4) 157(4) yes

loop_
_geom_torsion_atom_site_label_1
_geom_torsion_atom_site_label_2
_geom_torsion_atom_site_label_3
_geom_torsion_atom_site_label_4
_geom_torsion_site_symmetry_1
_geom_torsion_site_symmetry_2
_geom_torsion_site_symmetry_3
_geom_torsion_site_symmetry_4
_geom_torsion
_geom_torsion_publ_flag
C6 C1 C2 C3 . . . . 2.3(6) ?
C7 C1 C2 C3 . . . . -177.9(4) ?
C1 C2 C3 C4 . . . . -0.8(6) ?
C2 C3 C4 C5 . . . . -0.4(6) ?
C3 C4 C5 C6 . . . . 0.2(6) ?
C4 C5 C6 C1 . . . . 1.3(6) ?
C2 C1 C6 C5 . . . . -2.5(6) ?
C7 C1 C6 C5 . . . . 177.7(4) ?
C2 C1 C7 C8 . . . . 6.2(6) ?
C6 C1 C7 C8 . . . . -173.9(4) ?
C1 C7 C8 C9 . . . . -179.8(4) ?
C7 C8 C9 O1 . . . . -12.0(5) ?
C7 C8 C9 C10 . . . . 170.8(4) ?
O1 C9 C10 C11 . . . . -3.8(5) ?
C8 C9 C10 C11 . . . . 173.4(3) ?
O1 C9 C10 C15 . . . . 175.3(3) ?
C8 C9 C10 C15 . . . . -7.5(6) ?
C15 C10 C11 O2 . . . . -175.9(3) ?
C9 C10 C11 O2 . . . . 3.3(5) ?
C15 C10 C11 C12 . . . . 5.5(5) ?
C9 C10 C11 C12 . . . . -175.4(3) ?
O2 C11 C12 C13 . . . . 177.2(3) ?
C10 C11 C12 C13 . . . . -4.0(5) ?
C17 O3 C13 C12 . . . . 1.6(5) ?
C17 O3 C13 C14 . . . . -178.6(3) ?
C11 C12 C13 O3 . . . . -179.6(3) ?
C11 C12 C13 C14 . . . . 0.7(5) ?
O3 C13 C14 C15 . . . . -178.9(3) ?
C12 C13 C14 C15 . . . . 0.8(6) ?
C16 O4 C15 C14 . . . . 0.8(5) ?
C16 O4 C15 C10 . . . . -179.6(3) ?
C13 C14 C15 O4 . . . . -179.6(3) ?
C13 C14 C15 C10 . . . . 0.9(6) ?
C11 C10 C15 O4 . . . . 176.6(3) ?
C9 C10 C15 O4 . . . . -2.5(5) ?
C11 C10 C15 C14 . . . . -3.8(5) ?
C9 C10 C15 C14 . . . . 177.1(4) ?

loop_
_cod_related_entry_id
_cod_related_entry_database
_cod_related_entry_code
1 ChemSpider 4511912
